data_7151280
loop_
_publ_author_name
'Berkessel, Albrecht'
'Mukherjee, Santanu'
'M\"uller, Thomas N'
'Cleemann, Felix'
'Roland, Katrin'
'Brandenburg, Marc'
'Neud\"orfl, J\"org-M'
'Lex, Johann'

_publ_section_title
;
 Structural optimization of thiourea-based bifunctional organocatalysts
 for the highly enantioselective dynamic kinetic resolution of
 azlactones.
;
_journal_issue 23
_journal_name_full 'Organic &amp; biomolecular chemistry'
_journal_page_first 4319
_journal_page_last 4330
_journal_paper_doi 10.1039/b607574f
_journal_volume 4
_journal_year 2006
_chemical_absolute_configuration syn
_chemical_formula_sum 'C17 H27 N3 O'
_chemical_formula_weight 289.42
_chemical_name_systematic
; 
 ? 
;
_space_group_IT_number 19
_symmetry_cell_setting orthorhombic
_symmetry_space_group_name_Hall 'P 2ac 2ab'
_symmetry_space_group_name_H-M 'P 21 21 21'
_atom_sites_solution_hydrogens geom
_atom_sites_solution_primary direct
_atom_sites_solution_secondary difmap
_audit_creation_method SHELXL-97
_cell_angle_alpha 90.00
_cell_angle_beta 90.00
_cell_angle_gamma 90.00
_cell_formula_units_Z 4
_cell_length_a 9.1661(4)
_cell_length_b 11.3191(6)
_cell_length_c 15.5757(8)
_cell_measurement_reflns_used 7841
_cell_measurement_temperature 293(2)
_cell_measurement_theta_max 26.99
_cell_measurement_theta_min 2.22
_cell_volume 1616.01(14)
_computing_cell_refinement 'Nonius DENZO (Otwinowski, Minor 1997)'
_computing_data_collection 'Nonius COLLECT'
_computing_data_reduction 'Nonius DENZO (Otwinowski, Minor 1997)'
_computing_molecular_graphics 'SCHAKAL99 (E. Keller 1999)'
_computing_publication_material 'PLATON (A. L. Spek 1980-2004)'
_computing_structure_refinement 'SHELXL-97 (Sheldrick, 1997)'
_computing_structure_solution 'SHELXS-97 (Sheldrick, 1997)'
_diffrn_ambient_temperature 293(2)
_diffrn_measured_fraction_theta_full 1.000
_diffrn_measured_fraction_theta_max 1.000
_diffrn_measurement_device_type 'Nonius KappaCCD'
_diffrn_measurement_method Phi/Omega-Scans
_diffrn_radiation_monochromator graphite
_diffrn_radiation_source 'fine-focus sealed tube'
_diffrn_radiation_type MoK\a
_diffrn_radiation_wavelength 0.71073
_diffrn_reflns_av_R_equivalents 0.0444
_diffrn_reflns_av_sigmaI/netI 0.0437
_diffrn_reflns_limit_h_max 11
_diffrn_reflns_limit_h_min -11
_diffrn_reflns_limit_k_max 11
_diffrn_reflns_limit_k_min -14
_diffrn_reflns_limit_l_max 19
_diffrn_reflns_limit_l_min -18
_diffrn_reflns_number 7841
_diffrn_reflns_theta_full 26.99
_diffrn_reflns_theta_max 26.99
_diffrn_reflns_theta_min 2.22
_exptl_absorpt_coefficient_mu 0.075
_exptl_absorpt_correction_type none
_exptl_crystal_colour colourless
_exptl_crystal_density_diffrn 1.190
_exptl_crystal_density_method 'not measured'
_exptl_crystal_description prism
_exptl_crystal_F_000 632
_exptl_crystal_size_max .3
_exptl_crystal_size_mid .2
_exptl_crystal_size_min .1
_refine_diff_density_max 0.132
_refine_diff_density_min -0.187
_refine_diff_density_rms 0.037
_refine_ls_abs_structure_details 'Flack H D (1983), Acta Cryst. A39, 876-881'
_refine_ls_abs_structure_Flack 1.3(15)
_refine_ls_extinction_method none
_refine_ls_goodness_of_fit_ref 0.995
_refine_ls_hydrogen_treatment mixed
_refine_ls_matrix_type full
_refine_ls_number_parameters 298
_refine_ls_number_reflns 2021
_refine_ls_number_restraints 0
_refine_ls_restrained_S_all 0.995
_refine_ls_R_factor_all 0.0475
_refine_ls_R_factor_gt 0.0339
_refine_ls_shift/su_max 0.000
_refine_ls_shift/su_mean 0.000
_refine_ls_structure_factor_coef Fsqd
_refine_ls_weighting_details 'calc w=1/[\s^2^(Fo^2^)+(0.0415P)^2^+0.0000P] where P=(Fo^2^+2Fc^2^)/3'
_refine_ls_weighting_scheme calc
_refine_ls_wR_factor_gt 0.0683
_refine_ls_wR_factor_ref 0.0724
_reflns_number_gt 1677
_reflns_number_total 2021
_reflns_threshold_expression >2sigma(I)
_cod_data_source_file b607574f.txt
_cod_data_source_block 26b
_cod_original_sg_symbol_H-M P212121
_cod_database_code 7151280

loop_
_symmetry_equiv_pos_as_xyz
'x, y, z'
'-x+1/2, -y, z+1/2'
'x+1/2, -y+1/2, -z'
'-x, y+1/2, -z+1/2'

loop_
_atom_site_label
_atom_site_type_symbol
_atom_site_fract_x
_atom_site_fract_y
_atom_site_fract_z
_atom_site_U_iso_or_equiv
_atom_site_adp_type
_atom_site_occupancy
_atom_site_symmetry_multiplicity
_atom_site_calc_flag
_atom_site_refinement_flags
_atom_site_disorder_assembly
_atom_site_disorder_group
O1 O 0.20537(12) 0.27340(11) 0.02288(9) 0.0222(3) Uani 1 1 d . . .
N1 N 0.47777(16) -0.06805(14) 0.05998(10) 0.0193(4) Uani 1 1 d . . .
N2 N 0.41723(17) 0.17663(14) 0.05144(10) 0.0194(4) Uani 1 1 d . . .
H2 H 0.508(2) 0.1724(17) 0.0408(13) 0.016(5) Uiso 1 1 d . . .
N3 N 0.41206(17) 0.32491(14) -0.04976(10) 0.0193(4) Uani 1 1 d . . .
H3 H 0.502(2) 0.3177(17) -0.0487(13) 0.022(6) Uiso 1 1 d . . .
C1 C 0.43950(19) -0.00419(17) 0.13915(11) 0.0178(4) Uani 1 1 d . . .
H1A H 0.5380(18) 0.0200(16) 0.1645(10) 0.008(4) Uiso 1 1 d . . .
C2 C 0.35338(19) 0.10875(15) 0.12111(11) 0.0172(4) Uani 1 1 d . . .
H2A H 0.2544(18) 0.0863(14) 0.1036(10) 0.005(4) Uiso 1 1 d . . .
C3 C 0.3427(2) 0.18141(17) 0.20390(12) 0.0240(4) Uani 1 1 d . . .
H3A H 0.446(2) 0.2012(18) 0.2231(12) 0.022(5) Uiso 1 1 d . . .
H3B H 0.296(2) 0.2589(18) 0.1896(14) 0.029(5) Uiso 1 1 d . . .
C4 C 0.2640(2) 0.1128(2) 0.27398(14) 0.0272(5) Uani 1 1 d . . .
H4A H 0.1596(19) 0.1005(15) 0.2582(10) 0.013(4) Uiso 1 1 d . . .
H4B H 0.256(2) 0.1608(18) 0.3264(13) 0.028(5) Uiso 1 1 d . . .
C5 C 0.3390(2) -0.0052(2) 0.29090(13) 0.0285(5) Uani 1 1 d . . .
H5A H 0.288(2) -0.0503(18) 0.3307(13) 0.030(6) Uiso 1 1 d . . .
H5B H 0.439(2) 0.0062(19) 0.3174(12) 0.026(5) Uiso 1 1 d . . .
C6 C 0.3559(2) -0.07562(17) 0.20760(12) 0.0223(4) Uani 1 1 d . . .
H6A H 0.257(2) -0.0999(16) 0.1881(12) 0.020(5) Uiso 1 1 d . . .
H6B H 0.4013(19) -0.1544(19) 0.2194(13) 0.023(5) Uiso 1 1 d . . .
C7 C 0.5680(2) -0.17108(18) 0.07714(15) 0.0255(5) Uani 1 1 d . . .
H7A H 0.5097(19) -0.2414(17) 0.1034(11) 0.018(5) Uiso 1 1 d . . .
H7B H 0.609(2) -0.1952(19) 0.0224(14) 0.028(6) Uiso 1 1 d . . .
H7C H 0.650(2) -0.1491(16) 0.1183(12) 0.024(5) Uiso 1 1 d . . .
C8 C 0.3537(2) -0.10029(19) 0.00671(13) 0.0250(4) Uani 1 1 d . . .
H8A H 0.284(2) -0.161(2) 0.0374(14) 0.034(6) Uiso 1 1 d . . .
H8B H 0.302(2) -0.0244(18) -0.0107(12) 0.021(5) Uiso 1 1 d . . .
H8C H 0.391(2) -0.138(2) -0.0451(14) 0.030(6) Uiso 1 1 d . . .
C9 C 0.33821(19) 0.25958(15) 0.00949(11) 0.0176(4) Uani 1 1 d . . .
C10 C 0.3579(2) 0.44186(16) -0.07457(11) 0.0184(4) Uani 1 1 d . . .
H10 H 0.252(2) 0.4403(16) -0.0635(11) 0.019(5) Uiso 1 1 d . . .
C11 C 0.4282(2) 0.53697(19) -0.01956(14) 0.0250(4) Uani 1 1 d . . .
H11A H 0.537(2) 0.5378(18) -0.0309(13) 0.025(5) Uiso 1 1 d . . .
H11B H 0.4120(19) 0.5190(18) 0.0417(13) 0.019(5) Uiso 1 1 d . . .
H11C H 0.386(2) 0.615(2) -0.0332(13) 0.027(5) Uiso 1 1 d . . .
C12 C 0.37264(19) 0.45969(16) -0.17109(12) 0.0189(4) Uani 1 1 d . . .
C13 C 0.3264(2) 0.37071(18) -0.22670(13) 0.0240(4) Uani 1 1 d . . .
H13 H 0.297(2) 0.2984(18) -0.2018(13) 0.025(5) Uiso 1 1 d . . .
C14 C 0.3321(2) 0.38527(19) -0.31480(13) 0.0300(5) Uani 1 1 d . . .
H14 H 0.299(2) 0.3192(18) -0.3515(13) 0.027(5) Uiso 1 1 d . . .
C15 C 0.3851(2) 0.4892(2) -0.35014(14) 0.0291(5) Uani 1 1 d . . .
H15 H 0.390(2) 0.4940(19) -0.4099(13) 0.027(6) Uiso 1 1 d . . .
C16 C 0.4324(2) 0.57787(19) -0.29626(13) 0.0266(5) Uani 1 1 d . . .
H16 H 0.472(2) 0.649(2) -0.3203(14) 0.039(6) Uiso 1 1 d . . .
C17 C 0.4262(2) 0.56372(18) -0.20728(13) 0.0225(4) Uani 1 1 d . . .
H17 H 0.457(2) 0.6277(19) -0.1716(12) 0.024(5) Uiso 1 1 d . . .

loop_
_atom_site_aniso_label
_atom_site_aniso_U_11
_atom_site_aniso_U_22
_atom_site_aniso_U_33
_atom_site_aniso_U_23
_atom_site_aniso_U_13
_atom_site_aniso_U_12
O1 0.0136(6) 0.0230(7) 0.0300(8) 0.0046(6) 0.0003(5) 0.0001(5)
N1 0.0172(7) 0.0192(8) 0.0215(8) -0.0024(7) -0.0013(6) 0.0013(7)
N2 0.0137(8) 0.0188(8) 0.0255(9) 0.0067(7) 0.0034(7) 0.0014(7)
N3 0.0131(8) 0.0204(9) 0.0243(9) 0.0058(7) 0.0012(7) 0.0029(7)
C1 0.0173(9) 0.0191(10) 0.0171(9) -0.0005(8) -0.0012(8) -0.0014(8)
C2 0.0155(9) 0.0159(9) 0.0203(9) 0.0003(8) 0.0013(8) -0.0030(8)
C3 0.0239(10) 0.0220(10) 0.0261(10) -0.0049(9) 0.0035(9) -0.0019(10)
C4 0.0279(11) 0.0303(11) 0.0233(11) -0.0074(10) 0.0061(9) -0.0062(10)
C5 0.0321(11) 0.0353(12) 0.0182(10) 0.0032(9) 0.0013(10) -0.0061(11)
C6 0.0250(10) 0.0196(10) 0.0224(10) 0.0056(9) 0.0004(9) 0.0008(10)
C7 0.0223(10) 0.0207(10) 0.0336(12) -0.0026(10) 0.0022(10) 0.0046(9)
C8 0.0257(10) 0.0267(11) 0.0225(10) -0.0048(9) -0.0012(9) 0.0000(10)
C9 0.0175(8) 0.0162(9) 0.0190(9) -0.0025(8) -0.0022(8) -0.0020(8)
C10 0.0164(9) 0.0166(9) 0.0223(10) 0.0029(8) 0.0005(8) 0.0017(8)
C11 0.0270(11) 0.0239(11) 0.0242(11) -0.0008(10) -0.0021(9) 0.0024(9)
C12 0.0150(9) 0.0190(9) 0.0228(10) 0.0028(8) -0.0002(7) 0.0042(8)
C13 0.0255(10) 0.0198(10) 0.0267(11) 0.0022(9) -0.0026(9) -0.0004(9)
C14 0.0362(11) 0.0285(11) 0.0251(11) -0.0033(10) -0.0053(10) 0.0040(11)
C15 0.0296(11) 0.0364(13) 0.0213(11) 0.0035(10) -0.0002(9) 0.0084(10)
C16 0.0264(10) 0.0234(11) 0.0301(12) 0.0105(10) 0.0051(9) 0.0055(9)
C17 0.0203(9) 0.0191(10) 0.0281(11) -0.0001(10) 0.0024(8) 0.0020(9)

loop_
_atom_type_symbol
_atom_type_description
_atom_type_scat_dispersion_real
_atom_type_scat_dispersion_imag
_atom_type_scat_source
C C 0.0033 0.0016 'International Tables Vol C Tables 4.2.6.8 and 6.1.1.4'
H H 0.0000 0.0000 'International Tables Vol C Tables 4.2.6.8 and 6.1.1.4'
N N 0.0061 0.0033 'International Tables Vol C Tables 4.2.6.8 and 6.1.1.4'
O O 0.0106 0.0060 'International Tables Vol C Tables 4.2.6.8 and 6.1.1.4'

loop_
_geom_angle_atom_site_label_1
_geom_angle_atom_site_label_2
_geom_angle_atom_site_label_3
_geom_angle
_geom_angle_site_symmetry_1
_geom_angle_site_symmetry_3
_geom_angle_publ_flag
C8 N1 C7 110.38(16) . . ?
C8 N1 C1 114.52(14) . . ?
C7 N1 C1 112.05(15) . . ?
C9 N2 C2 120.78(15) . . ?
C9 N2 H2 117.9(13) . . ?
C2 N2 H2 120.7(13) . . ?
C9 N3 C10 120.02(15) . . ?
C9 N3 H3 115.2(14) . . ?
C10 N3 H3 115.6(14) . . ?
N1 C1 C2 112.32(14) . . ?
N1 C1 C6 116.11(15) . . ?
C2 C1 C6 108.00(15) . . ?
N1 C1 H1A 104.2(9) . . ?
C2 C1 H1A 107.6(10) . . ?
C6 C1 H1A 108.2(9) . . ?
N2 C2 C1 111.81(14) . . ?
N2 C2 C3 111.74(14) . . ?
C1 C2 C3 109.09(15) . . ?
N2 C2 H2A 107.6(9) . . ?
C1 C2 H2A 108.2(9) . . ?
C3 C2 H2A 108.3(9) . . ?
C4 C3 C2 111.09(16) . . ?
C4 C3 H3A 110.1(11) . . ?
C2 C3 H3A 107.7(11) . . ?
C4 C3 H3B 113.9(12) . . ?
C2 C3 H3B 108.1(12) . . ?
H3A C3 H3B 105.6(16) . . ?
C3 C4 C5 110.92(17) . . ?
C3 C4 H4A 110.4(10) . . ?
C5 C4 H4A 110.7(10) . . ?
C3 C4 H4B 110.5(11) . . ?
C5 C4 H4B 112.0(12) . . ?
H4A C4 H4B 102.0(15) . . ?
C4 C5 C6 110.81(17) . . ?
C4 C5 H5A 111.7(12) . . ?
C6 C5 H5A 109.3(13) . . ?
C4 C5 H5B 111.5(12) . . ?
C6 C5 H5B 108.7(11) . . ?
H5A C5 H5B 104.7(16) . . ?
C5 C6 C1 111.30(16) . . ?
C5 C6 H6A 108.1(11) . . ?
C1 C6 H6A 112.7(11) . . ?
C5 C6 H6B 110.5(11) . . ?
C1 C6 H6B 112.8(11) . . ?
H6A C6 H6B 100.9(15) . . ?
N1 C7 H7A 113.1(10) . . ?
N1 C7 H7B 106.4(13) . . ?
H7A C7 H7B 109.2(16) . . ?
N1 C7 H7C 109.9(11) . . ?
H7A C7 H7C 108.6(14) . . ?
H7B C7 H7C 109.6(15) . . ?
N1 C8 H8A 112.4(11) . . ?
N1 C8 H8B 107.8(10) . . ?
H8A C8 H8B 112.7(16) . . ?
N1 C8 H8C 108.0(12) . . ?
H8A C8 H8C 107.4(17) . . ?
H8B C8 H8C 108.3(16) . . ?
O1 C9 N2 121.96(16) . . ?
O1 C9 N3 122.08(16) . . ?
N2 C9 N3 115.94(15) . . ?
N3 C10 C11 110.33(15) . . ?
N3 C10 C12 110.47(15) . . ?
C11 C10 C12 115.16(16) . . ?
N3 C10 H10 105.8(11) . . ?
C11 C10 H10 109.4(10) . . ?
C12 C10 H10 105.2(10) . . ?
C10 C11 H11A 109.0(12) . . ?
C10 C11 H11B 109.6(11) . . ?
H11A C11 H11B 108.6(15) . . ?
C10 C11 H11C 110.1(12) . . ?
H11A C11 H11C 110.1(17) . . ?
H11B C11 H11C 109.4(17) . . ?
C13 C12 C17 117.75(18) . . ?
C13 C12 C10 119.37(17) . . ?
C17 C12 C10 122.83(17) . . ?
C14 C13 C12 121.2(2) . . ?
C14 C13 H13 121.4(12) . . ?
C12 C13 H13 117.3(12) . . ?
C13 C14 C15 120.6(2) . . ?
C13 C14 H14 118.1(11) . . ?
C15 C14 H14 121.3(11) . . ?
C16 C15 C14 119.09(19) . . ?
C16 C15 H15 123.4(13) . . ?
C14 C15 H15 117.5(13) . . ?
C15 C16 C17 120.5(2) . . ?
C15 C16 H16 119.7(13) . . ?
C17 C16 H16 119.8(13) . . ?
C12 C17 C16 120.8(2) . . ?
C12 C17 H17 120.5(12) . . ?
C16 C17 H17 118.6(12) . . ?

loop_
_geom_bond_atom_site_label_1
_geom_bond_atom_site_label_2
_geom_bond_distance
_geom_bond_site_symmetry_2
_geom_bond_publ_flag
O1 C9 1.245(2) . ?
N1 C8 1.454(2) . ?
N1 C7 1.454(2) . ?
N1 C1 1.472(2) . ?
N2 C9 1.354(2) . ?
N2 C2 1.453(2) . ?
N2 H2 0.847(19) . ?
N3 C9 1.363(2) . ?
N3 C10 1.466(2) . ?
N3 H3 0.826(19) . ?
C1 C2 1.529(2) . ?
C1 C6 1.542(3) . ?
C1 H1A 1.023(17) . ?
C2 C3 1.533(2) . ?
C2 H2A 0.981(16) . ?
C3 C4 1.522(3) . ?
C3 H3A 1.020(18) . ?
C3 H3B 1.00(2) . ?
C4 C5 1.525(3) . ?
C4 H4A 0.998(17) . ?
C4 H4B 0.98(2) . ?
C5 C6 1.531(3) . ?
C5 H5A 0.93(2) . ?
C5 H5B 1.012(19) . ?
C6 H6A 0.994(18) . ?
C6 H6B 1.00(2) . ?
C7 H7A 1.042(19) . ?
C7 H7B 0.97(2) . ?
C7 H7C 1.022(19) . ?
C8 H8A 1.06(2) . ?
C8 H8B 1.02(2) . ?
C8 H8C 0.98(2) . ?
C10 C11 1.519(3) . ?
C10 C12 1.523(3) . ?
C10 H10 0.989(19) . ?
C11 H11A 1.01(2) . ?
C11 H11B 0.988(19) . ?
C11 H11C 0.99(2) . ?
C12 C13 1.394(3) . ?
C12 C17 1.395(3) . ?
C13 C14 1.383(3) . ?
C13 H13 0.95(2) . ?
C14 C15 1.386(3) . ?
C14 H14 0.99(2) . ?
C15 C16 1.378(3) . ?
C15 H15 0.934(19) . ?
C16 C17 1.396(3) . ?
C16 H16 0.96(2) . ?
C17 H17 0.95(2) . ?

loop_
_cod_related_entry_id
_cod_related_entry_database
_cod_related_entry_code
1 ChemSpider 10163606
